data_1540273
loop_
_publ_author_name
'Li, H.'
'Hong, G.'
'Yue, S.'

_publ_section_title
;
 Crystal study of NaLn(WO4)2 (Ln= La, Pr, Nd)
;
_journal_name_full 'Zhongguo Xitu Xuebao'
_journal_page_first 37
_journal_page_last 41
_journal_volume 8
_journal_year 1990
_chemical_formula_sum 'Na Nd O8 W2'
_chemical_name_systematic 'Na Nd (W O4)2'
_space_group_IT_number 88
_symmetry_space_group_name_Hall '-I 4ad'
_symmetry_space_group_name_H-M 'I 41/a :2'
_cell_angle_alpha 90
_cell_angle_beta 90
_cell_angle_gamma 90
_cell_formula_units_Z 2
_cell_length_a 5.278
_cell_length_b 5.278
_cell_length_c 11.503
_cell_volume 320.442
_citation_journal_id_ASTM ZXXUE5
_cod_data_source_file Li_ZXXUE5_1990_1367.cif
_cod_data_source_block Na1Nd1O8W2
_cod_original_cell_volume 320.4423
_cod_original_formula_sum 'Na1 Nd1 O8 W2'
_cod_database_code 1540273

loop_
_symmetry_equiv_pos_as_xyz
x,y,z
-y+3/4,x+1/4,z+1/4
-x+1/2,-y,z+1/2
y+3/4,-x+3/4,z+3/4
-x,-y,-z
y-3/4,-x-1/4,-z-1/4
x-1/2,y,-z-1/2
-y-3/4,x-3/4,-z-3/4
x+1/2,y+1/2,z+1/2
-y+5/4,x+3/4,z+3/4
-x+1,-y+1/2,z+1
y+5/4,-x+5/4,z+5/4
-x+1/2,-y+1/2,-z+1/2
y-1/4,-x+1/4,-z+1/4
x,y+1/2,-z
-y-1/4,x-1/4,-z-1/4

loop_
_atom_site_label
_atom_site_type_symbol
_atom_site_fract_x
_atom_site_fract_y
_atom_site_fract_z
_atom_site_occupancy
_atom_site_U_iso_or_equiv
Na1 Na+1 0 0.75 0.875 0.5 0.0
Nd1 Nd+3 0 0.75 0.875 0.5 0.0
O1 O-2 0.737 0.604 0.041 1 0.0
W1 W+6 0.5 0.75 0.125 1 0.0
